data_1552194
loop_
_publ_author_name
'Palumbo, Chad T.'
'Barluzzi, Luciano'
'Scopelliti, Rosario'
'Zivkovic, Ivica'
'Fabrizio, Alberto'
'Corminboeuf, Cl\'emence'
'Mazzanti, Marinella'

_publ_section_title
;
 Tuning the structure, reactivity and magnetic communication of
 nitride-bridged uranium complexes with the ancillary ligands
;
_journal_name_full 'Chemical Science'
_journal_paper_doi 10.1039/C9SC02149C
_journal_year 2019
_chemical_formula_moiety 'C31 H89 N5 O2 Si10 U2'
_chemical_formula_sum 'C31 H89 N5 O2 Si10 U2'
_chemical_formula_weight 1321.03
_space_group_crystal_system triclinic
_space_group_IT_number 2
_space_group_name_Hall '-P 1'
_space_group_name_H-M_alt 'P -1'
_symmetry_space_group_name_Hall '-P 1'
_symmetry_space_group_name_H-M 'P -1'
_atom_sites_solution_hydrogens geom
_atom_sites_solution_primary dual
_atom_sites_solution_secondary difmap
_audit_creation_date 2019-02-08
_audit_creation_method
;
Olex2 1.2
(compiled 2018.05.29 svn.r3508 for OlexSys, GUI svn.r5506)
;
_audit_update_record
;
2019-04-30 deposited with the CCDC.    2019-08-07 downloaded from the CCDC.
;
_cell_angle_alpha 91.085(4)
_cell_angle_beta 92.236(4)
_cell_angle_gamma 91.691(4)
_cell_formula_units_Z 4
_cell_length_a 14.4014(6)
_cell_length_b 19.5701(8)
_cell_length_c 20.1516(9)
_cell_measurement_reflns_used 11625
_cell_measurement_temperature 139.99(11)
_cell_measurement_theta_max 31.0670
_cell_measurement_theta_min 3.0960
_cell_volume 5671.5(4)
_computing_cell_refinement 'CrysAlisPro 1.171.40.20a (Rigaku OD, 2018)'
_computing_data_collection 'CrysAlisPro 1.171.40.20a (Rigaku OD, 2018)'
_computing_data_reduction 'CrysAlisPro 1.171.40.20a (Rigaku OD, 2018)'
_computing_molecular_graphics 'Olex2 (Dolomanov et al., 2009)'
_computing_publication_material 'Olex2 (Dolomanov et al., 2009)'
_computing_structure_refinement 'ShelXL (Sheldrick, 2015)'
_computing_structure_solution 'ShelXT (Sheldrick, 2015)'
_diffrn_ambient_environment N~2~
_diffrn_ambient_temperature 139.99(11)
_diffrn_detector 'CCD plate'
_diffrn_detector_area_resol_mean 10.5633
_diffrn_detector_type AtlasS2
_diffrn_measured_fraction_theta_full 0.994
_diffrn_measured_fraction_theta_max 0.994
_diffrn_measurement_details
;
List of Runs (angles in degrees, time in seconds):

  # Type    Start    End  Width  t~exp~   \w     \q     \k     \f   Frames
#--------------------------------------------------------------------------
  1  \w    -10.00  96.00   1.00   95.00    --   19.91  77.00-120.00  106
  2  \w    -56.00  44.00   1.00   95.00    --   19.91 -77.00  30.00  100
  3  \w    -51.00  44.00   1.00   95.00    --   19.91 -38.00  90.00   95
  4  \w    -27.00   0.00   1.00   95.00    --  -20.22 -38.00  30.00   27
  5  \w    -64.00  10.00   1.00   95.00    --  -20.22 -77.00 -60.00   74
  6  \w    -10.00  15.00   1.00   95.00    --  -20.22  57.00   0.00   25
  7  \w   -107.00 -70.00   1.00   95.00    --  -20.22 178.00   0.00   37
;
_diffrn_measurement_device 'four-circle diffractometer'
_diffrn_measurement_device_type 'SuperNova, Dual, Cu at home/near, AtlasS2'
_diffrn_measurement_method '\w scans'
_diffrn_orient_matrix_type 'CrysAlisPro convention (1999,Acta A55,543-557)'
_diffrn_orient_matrix_UB_11 0.0317509000
_diffrn_orient_matrix_UB_12 -0.0089225000
_diffrn_orient_matrix_UB_13 -0.0245349000
_diffrn_orient_matrix_UB_21 0.0224353000
_diffrn_orient_matrix_UB_22 -0.0220149000
_diffrn_orient_matrix_UB_23 0.0226833000
_diffrn_orient_matrix_UB_31 -0.0303356000
_diffrn_orient_matrix_UB_32 -0.0274052000
_diffrn_orient_matrix_UB_33 -0.0111718000
_diffrn_radiation_monochromator mirror
_diffrn_radiation_probe x-ray
_diffrn_radiation_type MoK\a
_diffrn_radiation_wavelength 0.71073
_diffrn_reflns_av_unetI/netI 0.0718
_diffrn_reflns_Laue_measured_fraction_full 0.994
_diffrn_reflns_Laue_measured_fraction_max 0.994
_diffrn_reflns_limit_h_max 17
_diffrn_reflns_limit_h_min -17
_diffrn_reflns_limit_k_max 22
_diffrn_reflns_limit_k_min -23
_diffrn_reflns_limit_l_max 23
_diffrn_reflns_limit_l_min -23
_diffrn_reflns_number 22606
_diffrn_reflns_point_group_measured_fraction_full 0.994
_diffrn_reflns_point_group_measured_fraction_max 0.994
_diffrn_reflns_theta_full 25.028
_diffrn_reflns_theta_max 25.028
_diffrn_reflns_theta_min 2.483
_diffrn_source 'micro-focus sealed X-ray tube'
_diffrn_source_type 'SuperNova (Mo) X-ray Source'
_exptl_absorpt_coefficient_mu 5.944
_exptl_absorpt_correction_T_max 1.000
_exptl_absorpt_correction_T_min 0.388
_exptl_absorpt_correction_type gaussian
_exptl_absorpt_process_details
;
CrysAlisPro 1.171.40.20a (Rigaku Oxford Diffraction, 2018).
 Numerical absorption correction based on Gaussian integration over
 a multifaceted crystal model/Empirical absorption correction using
 spherical harmonics as implemented in SCALE3 ABSPACK scaling algorithm.
;
_exptl_crystal_colour 'clear pale orange'
_exptl_crystal_density_diffrn 1.547
_exptl_crystal_description plate
_exptl_crystal_F_000 2600
_exptl_crystal_size_max 0.207
_exptl_crystal_size_mid 0.148
_exptl_crystal_size_min 0.02
_refine_diff_density_max 6.993
_refine_diff_density_min -2.057
_refine_diff_density_rms 0.289
_refine_ls_extinction_method none
_refine_ls_goodness_of_fit_ref 1.068
_refine_ls_hydrogen_treatment constr
_refine_ls_matrix_type full
_refine_ls_number_parameters 860
_refine_ls_number_reflns 22606
_refine_ls_number_restraints 1010
_refine_ls_restrained_S_all 1.046
_refine_ls_R_factor_all 0.1113
_refine_ls_R_factor_gt 0.0855
_refine_ls_shift/su_max 0.000
_refine_ls_shift/su_mean 0.000
_refine_ls_structure_factor_coef Fsqd
_refine_ls_weighting_details 'w=1/[\s^2^(Fo^2^)+(0.0900P)^2^+184.0828P] where P=(Fo^2^+2Fc^2^)/3'
_refine_ls_weighting_scheme calc
_refine_ls_wR_factor_gt 0.2150
_refine_ls_wR_factor_ref 0.2269
_reflns_Friedel_coverage 0.000
_reflns_number_gt 16496
_reflns_number_total 22606
_reflns_threshold_expression 'I > 2\s(I)'
_cod_data_source_file c9sc02149c2.cif
_cod_data_source_block ctp290_2_twin1_hklf5
_cod_depositor_comments
;
The following automatic conversions were performed:

'_exptl_absorpt_correction_type' value 'Gaussian' changed to
'gaussian' according to
/home/data/users/saulius/crontab/automatic-downloads/rss-feeds/RSC/lib/dictionaries/cif_core.dic
dictionary named 'cif_core.dic' version 2.4.2 from 2011-04-26.

Automatic conversion script
Id: cif_fix_values 4973 2017-02-22 13:04:09Z antanas 
;
_cod_database_code 1552194
_shelx_shelxl_version_number 2018/3
_audit_contact_author 'Farzaneh Fadaei Tirani'
_chemical_oxdiff_formula 'C31 H89 N5 O2 Si10 U2'
_shelx_space_group_comment
;
The symmetry employed for this shelxl refinement is uniquely defined
by the following loop, which should always be used as a source of
symmetry information in preference to the above space-group names.
They are only intended as comments.
;
_olex2_refinement_description
;
1. Twinned data refinement
 Scales: 0.6313(15)
 0.3687(15)
2. Fixed Uiso
 At 1.2 times of:
  All C(H,H) groups
 At 1.5 times of:
  All C(H,H,H) groups
3. Uiso/Uaniso restraints and constraints
Uanis(C22) = Uanis(C21)
Uanis(N1) = Uanis(N3)
Uanis(C75) = Uanis(C76)
Uanis(N7) = Uanis(N8)
Uanis(C25) = Uanis(C26)
Uanis(O2) = Uanis(O1)
Uanis(O4) = Uanis(O3)
4. Rigid body (RIGU) restrains
 All non-hydrogen atoms
 with sigma for 1-2 distances of 0.004 and sigma for 1-3 distances of 0.004
5.a Me refined with riding coordinates:
 C1(H1A,H1B,H1C), C2(H2A,H2B,H2C), C3(H3A,H3B,H3C), C4(H4A,H4B,H4C), C5(H5A,
 H5B,H5C), C6(H6A,H6B,H6C), C21(H21A,H21B,H21C), C22(H22A,H22B,H22C), C23(H23A,
 H23B,H23C), C24(H24A,H24B,H24C), C25(H25A,H25B,H25C), C26(H26A,H26B,H26C),
 C31(H31A,H31B,H31C), C32(H32A,H32B,H32C), C33(H33A,H33B,H33C), C34(H34A,H34B,
 H34C), C35(H35A,H35B,H35C), C41(H41A,H41B,H41C), C42(H42A,H42B,H42C), C43(H43A,
 H43B,H43C), C44(H44A,H44B,H44C), C45(H45A,H45B,H45C), C46(H46A,H46B,H46C),
 C51(H51A,H51B,H51C), C52(H52A,H52B,H52C), C53(H53A,H53B,H53C), C54(H54A,H54B,
 H54C), C55(H55A,H55B,H55C), C56(H56A,H56B,H56C), C61(H61A,H61B,H61C), C62(H62A,
 H62B,H62C), C63(H63A,H63B,H63C), C64(H64A,H64B,H64C), C65(H65A,H65B,H65C),
 C66(H66A,H66B,H66C), C71(H71A,H71B,H71C), C72(H72A,H72B,H72C), C73(H73A,H73B,
 H73C), C74(H74A,H74B,H74C), C75(H75A,H75B,H75C), C76(H76A,H76B,H76C), C81(H81A,
 H81B,H81C), C82(H82A,H82B,H82C), C83(H83A,H83B,H83C), C84(H84A,H84B,H84C),
 C85(H85A,H85B,H85C), C91(H91A,H91B,H91C), C92(H92A,H92B,H92C), C93(H93A,H93B,
 H93C), C94(H94A,H94B,H94C), C95(H95A,H95B,H95C), C96(H96A,H96B,H96C),
 C101(H10A,H10B,H10C), C102(H10D,H10E,H10F), C103(H10G,H10H,H10I), C104(H10J,
 H10K,H10L), C105(H10M,H10N,H10O), C106(H10P,H10Q,H10R)
5.b X=CH2 refined with riding coordinates:
 C37(H37A,H37B), C87(H87A,H87B)
;
_olex2_submission_special_instructions 'No special instructions were received'
_oxdiff_exptl_absorpt_empirical_details
;
Empirical correction (ABSPACK) includes:
- Absorption correction using spherical harmonics
- Frame scaling
;
_oxdiff_exptl_absorpt_empirical_full_max 1.952
_oxdiff_exptl_absorpt_empirical_full_min 0.585
_oxdiff_twin_integration_method simultaneous
_oxdiff_twin_items 2
_twin_special_details
;
Component 2 rotated by -179.8917\% 
 around [-0.03 1.00 -0.02] (reciprocal) or [-0.01 1.00 0.00] (direct)
;

loop_
_space_group_symop_operation_xyz
'x, y, z'
'-x, -y, -z'

loop_
_atom_site_label
_atom_site_type_symbol
_atom_site_fract_x
_atom_site_fract_y
_atom_site_fract_z
_atom_site_U_iso_or_equiv
_atom_site_adp_type
_atom_site_occupancy
_atom_site_site_symmetry_order
_atom_site_calc_flag
_atom_site_refinement_flags_posn
_atom_site_refinement_flags_adp
U1 U 0.52778(5) 0.60244(4) 0.75662(4) 0.02725(19) Uani 1 1 d . U
U2 U 0.24717(6) 0.56984(4) 0.75510(4) 0.0299(2) Uani 1 1 d . U
Si1 Si 0.4948(5) 0.7004(3) 0.6051(3) 0.0410(15) Uani 1 1 d . U
Si2 Si 0.6841(5) 0.6700(3) 0.6594(3) 0.0416(16) Uani 1 1 d . U
Si3 Si 0.5469(4) 0.7384(3) 0.8662(3) 0.0317(13) Uani 1 1 d . U
Si4 Si 0.6809(5) 0.6310(3) 0.9009(3) 0.0376(15) Uani 1 1 d . U
Si5 Si 0.5747(5) 0.4335(3) 0.6985(3) 0.0359(14) Uani 1 1 d . U
Si6 Si 0.4658(4) 0.4485(3) 0.8218(3) 0.0310(13) Uani 1 1 d . U
Si7 Si 0.2147(5) 0.5145(3) 0.5949(3) 0.0346(14) Uani 1 1 d . U
Si8 Si 0.0659(5) 0.6085(3) 0.6381(3) 0.0372(15) Uani 1 1 d . U
Si9 Si 0.0890(5) 0.5095(3) 0.8655(3) 0.0364(14) Uani 1 1 d . U
Si10 Si 0.1658(5) 0.6577(3) 0.8836(3) 0.0355(14) Uani 1 1 d . U
O1 O 0.3844(10) 0.6136(6) 0.7563(7) 0.034(2) Uani 1 1 d . U
O2 O 0.2845(11) 0.4698(7) 0.7714(7) 0.034(2) Uani 1 1 d . U
N1 N 0.5645(12) 0.6618(8) 0.6653(8) 0.031(2) Uani 1 1 d . U
N2 N 0.5929(14) 0.6595(9) 0.8470(9) 0.035(3) Uani 1 1 d . U
N3 N 0.5321(13) 0.4874(8) 0.7588(9) 0.031(2) Uani 1 1 d . U
N4 N 0.1669(12) 0.5670(8) 0.6559(8) 0.029(3) Uani 1 1 d . U
N5 N 0.1544(12) 0.5803(9) 0.8417(9) 0.034(3) Uani 1 1 d . U
C1 C 0.3717(17) 0.7090(14) 0.6269(12) 0.051(6) Uani 1 1 d . U
H1A H 0.337567 0.731187 0.590605 0.077 Uiso 1 1 calc R .
H1B H 0.343713 0.663631 0.633889 0.077 Uiso 1 1 calc R .
H1C H 0.368772 0.736874 0.667653 0.077 Uiso 1 1 calc R .
C2 C 0.491(2) 0.6503(14) 0.5236(13) 0.065(8) Uani 1 1 d . U
H2A H 0.451005 0.673365 0.490927 0.098 Uiso 1 1 calc R .
H2B H 0.553659 0.647515 0.507156 0.098 Uiso 1 1 calc R .
H2C H 0.465294 0.604071 0.530476 0.098 Uiso 1 1 calc R .
C3 C 0.538(2) 0.7899(12) 0.5896(14) 0.062(8) Uani 1 1 d . U
H3A H 0.498084 0.810554 0.555641 0.092 Uiso 1 1 calc R .
H3B H 0.537806 0.817200 0.630841 0.092 Uiso 1 1 calc R .
H3C H 0.602004 0.788724 0.574109 0.092 Uiso 1 1 calc R .
C4 C 0.733(2) 0.7550(14) 0.6948(16) 0.075(9) Uani 1 1 d . U
H4A H 0.801006 0.757000 0.690243 0.112 Uiso 1 1 calc R .
H4B H 0.705494 0.792578 0.670383 0.112 Uiso 1 1 calc R .
H4C H 0.719355 0.759138 0.741813 0.112 Uiso 1 1 calc R .
C5 C 0.725(2) 0.6604(14) 0.5719(14) 0.065(8) Uani 1 1 d . U
H5A H 0.793174 0.665683 0.572370 0.098 Uiso 1 1 calc R .
H5B H 0.706324 0.615067 0.553872 0.098 Uiso 1 1 calc R .
H5C H 0.697637 0.695611 0.544032 0.098 Uiso 1 1 calc R .
C6 C 0.7395(19) 0.6024(14) 0.7099(13) 0.056(6) Uani 1 1 d . U
H6A H 0.807158 0.606513 0.707059 0.083 Uiso 1 1 calc R .
H6B H 0.722739 0.607864 0.756364 0.083 Uiso 1 1 calc R .
H6C H 0.717593 0.557277 0.692908 0.083 Uiso 1 1 calc R .
C21 C 0.4892(15) 0.7709(11) 0.7878(10) 0.033(3) Uani 1 1 d . U
H21A H 0.462519 0.815430 0.796987 0.050 Uiso 1 1 calc R .
H21B H 0.535389 0.775791 0.753611 0.050 Uiso 1 1 calc R .
H21C H 0.439752 0.738410 0.772057 0.050 Uiso 1 1 calc R .
C22 C 0.4586(15) 0.7304(11) 0.9309(11) 0.033(3) Uani 1 1 d . U
H22A H 0.433942 0.775468 0.940639 0.050 Uiso 1 1 calc R .
H22B H 0.407765 0.699293 0.914627 0.050 Uiso 1 1 calc R .
H22C H 0.487552 0.712195 0.971373 0.050 Uiso 1 1 calc R .
C23 C 0.6337(18) 0.8078(12) 0.8947(13) 0.048(6) Uani 1 1 d . U
H23A H 0.600965 0.849889 0.904181 0.072 Uiso 1 1 calc R .
H23B H 0.667388 0.793503 0.935030 0.072 Uiso 1 1 calc R .
H23C H 0.677805 0.816151 0.859726 0.072 Uiso 1 1 calc R .
C24 C 0.794(2) 0.6763(15) 0.8921(16) 0.066(7) Uani 1 1 d . U
H24A H 0.840219 0.658049 0.923527 0.098 Uiso 1 1 calc R .
H24B H 0.814650 0.669721 0.846659 0.098 Uiso 1 1 calc R .
H24C H 0.787496 0.725253 0.901330 0.098 Uiso 1 1 calc R .
C25 C 0.6494(17) 0.6416(14) 0.9906(12) 0.048(4) Uani 1 1 d . U
H25A H 0.699984 0.625216 1.019512 0.071 Uiso 1 1 calc R .
H25B H 0.639819 0.689998 1.000574 0.071 Uiso 1 1 calc R .
H25C H 0.592207 0.615017 0.998117 0.071 Uiso 1 1 calc R .
C26 C 0.7040(17) 0.5385(13) 0.8874(12) 0.048(4) Uani 1 1 d . U
H26A H 0.753629 0.524860 0.918597 0.071 Uiso 1 1 calc R .
H26B H 0.647318 0.511172 0.894701 0.071 Uiso 1 1 calc R .
H26C H 0.723136 0.530916 0.841765 0.071 Uiso 1 1 calc R .
C31 C 0.5901(17) 0.4810(10) 0.6204(11) 0.038(5) Uani 1 1 d . U
H31A H 0.614167 0.450373 0.586595 0.057 Uiso 1 1 calc R .
H31B H 0.530104 0.498164 0.604652 0.057 Uiso 1 1 calc R .
H31C H 0.634202 0.519598 0.628954 0.057 Uiso 1 1 calc R .
C32 C 0.6929(17) 0.4061(15) 0.7268(15) 0.061(7) Uani 1 1 d . U
H32A H 0.717693 0.375621 0.693138 0.091 Uiso 1 1 calc R .
H32B H 0.734469 0.446437 0.733446 0.091 Uiso 1 1 calc R .
H32C H 0.688574 0.381896 0.768792 0.091 Uiso 1 1 calc R .
C33 C 0.5031(18) 0.3539(11) 0.6770(13) 0.048(6) Uani 1 1 d . U
H33A H 0.533509 0.327458 0.642687 0.071 Uiso 1 1 calc R .
H33B H 0.497315 0.326186 0.716748 0.071 Uiso 1 1 calc R .
H33C H 0.441193 0.366367 0.660391 0.071 Uiso 1 1 calc R .
C34 C 0.5275(18) 0.3744(11) 0.8614(13) 0.046(6) Uani 1 1 d . U
H34A H 0.488832 0.354676 0.895544 0.070 Uiso 1 1 calc R .
H34B H 0.538435 0.339491 0.827344 0.070 Uiso 1 1 calc R .
H34C H 0.587132 0.390841 0.881766 0.070 Uiso 1 1 calc R .
C35 C 0.4456(16) 0.5150(10) 0.8902(10) 0.031(5) Uani 1 1 d . U
H35A H 0.409248 0.493903 0.924935 0.046 Uiso 1 1 calc R .
H35B H 0.505658 0.531969 0.909487 0.046 Uiso 1 1 calc R .
H35C H 0.411632 0.553147 0.871312 0.046 Uiso 1 1 calc R .
C36 C 0.3452(15) 0.4181(10) 0.7931(9) 0.029(4) Uani 1 1 d . U
C37 C 0.3109(19) 0.3548(11) 0.7948(12) 0.043(6) Uani 1 1 d . U
H37A H 0.247695 0.345135 0.781785 0.052 Uiso 1 1 calc R .
H37B H 0.349500 0.318895 0.809055 0.052 Uiso 1 1 calc R .
C41 C 0.3415(17) 0.5031(12) 0.6174(11) 0.044(5) Uani 1 1 d . U
H41A H 0.368904 0.473990 0.583774 0.066 Uiso 1 1 calc R .
H41B H 0.374007 0.547894 0.619334 0.066 Uiso 1 1 calc R .
H41C H 0.347545 0.481683 0.660853 0.066 Uiso 1 1 calc R .
C42 C 0.159(2) 0.4263(12) 0.5931(14) 0.057(7) Uani 1 1 d . U
H42A H 0.186891 0.398213 0.558773 0.086 Uiso 1 1 calc R .
H42B H 0.169020 0.405296 0.636452 0.086 Uiso 1 1 calc R .
H42C H 0.092163 0.429325 0.583054 0.086 Uiso 1 1 calc R .
C43 C 0.2083(16) 0.5496(12) 0.5098(11) 0.040(5) Uani 1 1 d . U
H43A H 0.236167 0.517731 0.478824 0.060 Uiso 1 1 calc R .
H43B H 0.143150 0.555936 0.496148 0.060 Uiso 1 1 calc R .
H43C H 0.242310 0.593753 0.509694 0.060 Uiso 1 1 calc R .
C44 C -0.0270(19) 0.5512(14) 0.6046(14) 0.058(7) Uani 1 1 d . U
H44A H -0.082919 0.577311 0.595296 0.087 Uiso 1 1 calc R .
H44B H -0.007518 0.529459 0.563394 0.087 Uiso 1 1 calc R .
H44C H -0.040655 0.515939 0.637009 0.087 Uiso 1 1 calc R .
C45 C 0.079(3) 0.6803(14) 0.5812(15) 0.077(9) Uani 1 1 d . U
H45A H 0.019045 0.701395 0.573482 0.115 Uiso 1 1 calc R .
H45B H 0.123959 0.714322 0.600999 0.115 Uiso 1 1 calc R .
H45C H 0.101961 0.663423 0.538914 0.115 Uiso 1 1 calc R .
C46 C 0.0221(19) 0.6487(13) 0.7139(13) 0.051(6) Uani 1 1 d . U
H46A H -0.035459 0.672188 0.702757 0.076 Uiso 1 1 calc R .
H46B H 0.009735 0.613475 0.746570 0.076 Uiso 1 1 calc R .
H46C H 0.068805 0.681889 0.732616 0.076 Uiso 1 1 calc R .
C51 C 0.1626(18) 0.4585(12) 0.9239(12) 0.046(5) Uani 1 1 d . U
H51A H 0.126712 0.418286 0.937845 0.068 Uiso 1 1 calc R .
H51B H 0.217931 0.443674 0.901447 0.068 Uiso 1 1 calc R .
H51C H 0.181637 0.486805 0.962998 0.068 Uiso 1 1 calc R .
C52 C -0.0167(18) 0.5320(14) 0.9070(15) 0.057(7) Uani 1 1 d . U
H52A H -0.050529 0.490238 0.919171 0.086 Uiso 1 1 calc R .
H52B H -0.000203 0.559513 0.947090 0.086 Uiso 1 1 calc R .
H52C H -0.056180 0.558488 0.876879 0.086 Uiso 1 1 calc R .
C53 C 0.0543(19) 0.4563(12) 0.7905(12) 0.049(6) Uani 1 1 d . U
H53A H 0.017393 0.416264 0.803708 0.073 Uiso 1 1 calc R .
H53B H 0.017094 0.483377 0.759554 0.073 Uiso 1 1 calc R .
H53C H 0.110058 0.441169 0.768802 0.073 Uiso 1 1 calc R .
C54 C 0.0589(16) 0.7042(12) 0.8944(13) 0.046(6) Uani 1 1 d . U
H54A H 0.073578 0.747281 0.918750 0.069 Uiso 1 1 calc R .
H54B H 0.030564 0.714048 0.850743 0.069 Uiso 1 1 calc R .
H54C H 0.015448 0.676348 0.919443 0.069 Uiso 1 1 calc R .
C55 C 0.219(2) 0.6467(13) 0.9690(12) 0.051(6) Uani 1 1 d . U
H55A H 0.225214 0.691216 0.992105 0.077 Uiso 1 1 calc R .
H55B H 0.179642 0.615736 0.994009 0.077 Uiso 1 1 calc R .
H55C H 0.280936 0.627356 0.965480 0.077 Uiso 1 1 calc R .
C56 C 0.2384(17) 0.7159(13) 0.8324(13) 0.050(6) Uani 1 1 d . U
H56A H 0.246309 0.760674 0.854926 0.075 Uiso 1 1 calc R .
H56B H 0.299390 0.696175 0.826866 0.075 Uiso 1 1 calc R .
H56C H 0.207374 0.721338 0.788780 0.075 Uiso 1 1 calc R .
U3 U -0.01225(6) 0.10825(4) 0.74625(4) 0.0296(2) Uani 1 1 d . U
U4 U 0.25985(6) 0.05717(4) 0.74206(4) 0.0362(2) Uani 1 1 d . U
Si11 Si -0.1547(5) 0.1817(3) 0.8509(3) 0.0407(15) Uani 1 1 d . U
Si12 Si 0.0403(5) 0.1947(3) 0.9058(3) 0.0425(16) Uani 1 1 d . U
Si13 Si -0.1652(5) 0.1449(4) 0.6060(4) 0.0474(17) Uani 1 1 d . U
Si14 Si -0.0118(4) 0.2455(3) 0.6462(3) 0.0304(13) Uani 1 1 d . U
Si15 Si -0.0989(5) -0.0571(3) 0.7915(3) 0.0417(16) Uani 1 1 d . U
Si16 Si 0.0150(5) -0.0473(3) 0.6703(3) 0.0398(15) Uani 1 1 d . U
Si17 Si 0.4098(5) -0.0099(3) 0.6340(3) 0.0352(14) Uani 1 1 d . U
Si18 Si 0.3475(5) 0.1373(3) 0.6085(3) 0.0360(14) Uani 1 1 d . U
Si19 Si 0.2924(5) 0.0003(3) 0.9003(3) 0.0415(16) Uani 1 1 d . U
Si20 Si 0.4434(5) 0.0984(4) 0.8577(3) 0.0509(18) Uani 1 1 d . U
O3 O 0.1314(10) 0.1092(7) 0.7453(8) 0.037(2) Uani 1 1 d . U
O4 O 0.1916(11) -0.0378(7) 0.7184(8) 0.037(2) Uani 1 1 d . U
N6 N -0.0375(13) 0.1638(9) 0.8443(8) 0.035(3) Uani 1 1 d . U
N7 N -0.0761(13) 0.1667(9) 0.6611(9) 0.035(2) Uani 1 1 d . U
N8 N -0.0271(13) -0.0068(9) 0.7390(9) 0.035(2) Uani 1 1 d . U
N9 N 0.3533(12) 0.0632(9) 0.6550(8) 0.031(3) Uani 1 1 d . U
N10 N 0.3395(13) 0.0530(9) 0.8417(8) 0.034(3) Uani 1 1 d . U
C61 C -0.2282(18) 0.1241(12) 0.7929(12) 0.049(6) Uani 1 1 d . U
H61A H -0.293878 0.134628 0.796985 0.074 Uiso 1 1 calc R .
H61B H -0.210274 0.131434 0.747090 0.074 Uiso 1 1 calc R .
H61C H -0.218750 0.076333 0.804382 0.074 Uiso 1 1 calc R .
C62 C -0.202(2) 0.1644(13) 0.9352(12) 0.061(8) Uani 1 1 d . U
H62A H -0.268254 0.175648 0.934923 0.091 Uiso 1 1 calc R .
H62B H -0.195851 0.115937 0.945356 0.091 Uiso 1 1 calc R .
H62C H -0.167793 0.192546 0.969053 0.091 Uiso 1 1 calc R .
C63 C -0.186(2) 0.2704(12) 0.8266(17) 0.068(8) Uani 1 1 d . U
H63A H -0.252358 0.276330 0.831681 0.102 Uiso 1 1 calc R .
H63B H -0.150334 0.303718 0.855251 0.102 Uiso 1 1 calc R .
H63C H -0.170476 0.277494 0.780223 0.102 Uiso 1 1 calc R .
C64 C 0.018(2) 0.2852(13) 0.9286(14) 0.058(7) Uani 1 1 d . U
H64A H 0.063048 0.301198 0.963515 0.087 Uiso 1 1 calc R .
H64B H 0.023784 0.313709 0.889491 0.087 Uiso 1 1 calc R .
H64C H -0.045171 0.288239 0.944929 0.087 Uiso 1 1 calc R .
C65 C 0.037(2) 0.1415(14) 0.9813(13) 0.053(6) Uani 1 1 d . U
H65A H 0.081822 0.160304 1.015132 0.080 Uiso 1 1 calc R .
H65B H -0.025635 0.141558 0.998694 0.080 Uiso 1 1 calc R .
H65C H 0.052942 0.094479 0.969801 0.080 Uiso 1 1 calc R .
C66 C 0.1660(18) 0.1967(13) 0.8775(13) 0.052(6) Uani 1 1 d . U
H66A H 0.207641 0.214519 0.913768 0.078 Uiso 1 1 calc R .
H66B H 0.183605 0.150270 0.865169 0.078 Uiso 1 1 calc R .
H66C H 0.171007 0.226256 0.838974 0.078 Uiso 1 1 calc R .
C71 C -0.1996(17) 0.0547(13) 0.6181(14) 0.052(6) Uani 1 1 d . U
H71A H -0.250936 0.041472 0.586635 0.078 Uiso 1 1 calc R .
H71B H -0.146560 0.025757 0.610457 0.078 Uiso 1 1 calc R .
H71C H -0.219753 0.048928 0.663590 0.078 Uiso 1 1 calc R .
C72 C -0.137(2) 0.1540(17) 0.5177(14) 0.080(10) Uani 1 1 d . U
H72A H -0.192058 0.140467 0.489461 0.120 Uiso 1 1 calc R .
H72B H -0.119611 0.201690 0.509424 0.120 Uiso 1 1 calc R .
H72C H -0.085735 0.124555 0.507373 0.120 Uiso 1 1 calc R .
C73 C -0.2705(19) 0.1971(16) 0.623(2) 0.086(10) Uani 1 1 d . U
H73A H -0.320990 0.183957 0.590532 0.129 Uiso 1 1 calc R .
H73B H -0.290564 0.188736 0.667752 0.129 Uiso 1 1 calc R .
H73C H -0.254456 0.245831 0.618282 0.129 Uiso 1 1 calc R .
C74 C 0.0704(15) 0.2368(11) 0.5744(10) 0.034(5) Uani 1 1 d . U
H74A H 0.103459 0.280578 0.568242 0.051 Uiso 1 1 calc R .
H74B H 0.115390 0.201528 0.584529 0.051 Uiso 1 1 calc R .
H74C H 0.034362 0.223872 0.533570 0.051 Uiso 1 1 calc R .
C75 C -0.0883(14) 0.3210(11) 0.6318(11) 0.036(3) Uani 1 1 d . U
H75A H -0.049357 0.361786 0.624072 0.054 Uiso 1 1 calc R .
H75B H -0.129995 0.311562 0.592925 0.054 Uiso 1 1 calc R .
H75C H -0.125110 0.328810 0.670951 0.054 Uiso 1 1 calc R .
C76 C 0.0617(14) 0.2694(11) 0.7191(11) 0.036(3) Uani 1 1 d . U
H76A H 0.096369 0.312017 0.710806 0.054 Uiso 1 1 calc R .
H76B H 0.022837 0.275927 0.757416 0.054 Uiso 1 1 calc R .
H76C H 0.105495 0.233016 0.728312 0.054 Uiso 1 1 calc R .
C81 C -0.0940(19) -0.0135(11) 0.8790(12) 0.046(6) Uani 1 1 d . U
H81A H -0.132771 -0.040007 0.908736 0.068 Uiso 1 1 calc R .
H81B H -0.029670 -0.011377 0.896737 0.068 Uiso 1 1 calc R .
H81C H -0.117273 0.032952 0.875679 0.068 Uiso 1 1 calc R .
C82 C -0.2225(19) -0.0700(13) 0.7607(12) 0.055(6) Uani 1 1 d . U
H82A H -0.256410 -0.097864 0.792235 0.082 Uiso 1 1 calc R .
H82B H -0.251456 -0.025574 0.756523 0.082 Uiso 1 1 calc R .
H82C H -0.224253 -0.093495 0.717270 0.082 Uiso 1 1 calc R .
C83 C -0.048(2) -0.1444(10) 0.8086(14) 0.054(7) Uani 1 1 d . U
H83A H -0.089097 -0.170209 0.837355 0.081 Uiso 1 1 calc R .
H83B H -0.042560 -0.169646 0.766530 0.081 Uiso 1 1 calc R .
H83C H 0.013554 -0.138165 0.830648 0.081 Uiso 1 1 calc R .
C84 C 0.052(2) 0.0174(11) 0.6088(12) 0.048(6) Uani 1 1 d . U
H84A H 0.075550 -0.005997 0.569891 0.072 Uiso 1 1 calc R .
H84B H -0.001812 0.044329 0.595183 0.072 Uiso 1 1 calc R .
H84C H 0.100534 0.047727 0.629227 0.072 Uiso 1 1 calc R .
C85 C -0.061(2) -0.1154(13) 0.6282(14) 0.064(8) Uani 1 1 d . U
H85A H -0.028832 -0.134313 0.590117 0.096 Uiso 1 1 calc R .
H85B H -0.073274 -0.151894 0.659554 0.096 Uiso 1 1 calc R .
H85C H -0.119264 -0.095900 0.612783 0.096 Uiso 1 1 calc R .
C86 C 0.1275(19) -0.0852(11) 0.6963(13) 0.050(5) Uani 1 1 d . U
C87 C 0.151(3) -0.1482(14) 0.692(2) 0.096(13) Uani 1 1 d . U
H87A H 0.212707 -0.160378 0.704338 0.115 Uiso 1 1 calc R .
H87B H 0.106934 -0.182444 0.676468 0.115 Uiso 1 1 calc R .
C91 C 0.426(2) -0.0595(14) 0.7089(13) 0.066(8) Uani 1 1 d . U
H91A H 0.457769 -0.101523 0.698226 0.099 Uiso 1 1 calc R .
H91B H 0.462844 -0.032477 0.742227 0.099 Uiso 1 1 calc R .
H91C H 0.364814 -0.071194 0.726438 0.099 Uiso 1 1 calc R .
C92 C 0.343(2) -0.0626(14) 0.5724(13) 0.057(7) Uani 1 1 d . U
H92A H 0.377321 -0.103586 0.561899 0.085 Uiso 1 1 calc R .
H92B H 0.282826 -0.076125 0.590319 0.085 Uiso 1 1 calc R .
H92C H 0.332307 -0.036428 0.531973 0.085 Uiso 1 1 calc R .
C93 C 0.5282(19) 0.0091(14) 0.6045(19) 0.073(9) Uani 1 1 d . U
H93A H 0.557802 -0.033757 0.593148 0.109 Uiso 1 1 calc R .
H93B H 0.523751 0.037657 0.565137 0.109 Uiso 1 1 calc R .
H93C H 0.565443 0.033507 0.639686 0.109 Uiso 1 1 calc R .
C94 C 0.2781(17) 0.1242(13) 0.5276(12) 0.048(6) Uani 1 1 d . U
H94A H 0.277090 0.167196 0.503539 0.072 Uiso 1 1 calc R .
H94B H 0.306912 0.089103 0.500522 0.072 Uiso 1 1 calc R .
H94C H 0.214384 0.109329 0.536739 0.072 Uiso 1 1 calc R .
C95 C 0.4631(16) 0.1752(12) 0.5924(11) 0.040(5) Uani 1 1 d . U
H95A H 0.455837 0.216539 0.566241 0.060 Uiso 1 1 calc R .
H95B H 0.496004 0.187100 0.634769 0.060 Uiso 1 1 calc R .
H95C H 0.498986 0.142132 0.567767 0.060 Uiso 1 1 calc R .
C96 C 0.2876(15) 0.2009(12) 0.6600(12) 0.043(5) Uani 1 1 d . U
H96A H 0.282575 0.243717 0.635955 0.065 Uiso 1 1 calc R .
H96B H 0.225284 0.183061 0.669438 0.065 Uiso 1 1 calc R .
H96C H 0.323419 0.209308 0.701888 0.065 Uiso 1 1 calc R .
C101 C 0.165(2) -0.0136(16) 0.8792(16) 0.075(8) Uani 1 1 d . U
H10A H 0.137123 -0.043431 0.912137 0.113 Uiso 1 1 calc R .
H10B H 0.134247 0.030494 0.879633 0.113 Uiso 1 1 calc R .
H10C H 0.156483 -0.035080 0.835007 0.113 Uiso 1 1 calc R .
C102 C 0.348(3) -0.0826(14) 0.9042(16) 0.081(9) Uani 1 1 d . U
H10D H 0.318523 -0.110417 0.938056 0.121 Uiso 1 1 calc R .
H10E H 0.339871 -0.106168 0.860876 0.121 Uiso 1 1 calc R .
H10F H 0.414017 -0.075697 0.915684 0.121 Uiso 1 1 calc R .
C103 C 0.297(3) 0.0393(15) 0.9866(13) 0.072(8) Uani 1 1 d . U
H10G H 0.269492 0.007005 1.017324 0.107 Uiso 1 1 calc R .
H10H H 0.361971 0.049613 1.000704 0.107 Uiso 1 1 calc R .
H10I H 0.262272 0.081563 0.986608 0.107 Uiso 1 1 calc R .
C104 C 0.536(2) 0.0485(19) 0.887(3) 0.122(16) Uani 1 1 d . U
H10J H 0.591875 0.077723 0.895042 0.183 Uiso 1 1 calc R .
H10K H 0.519197 0.027093 0.928838 0.183 Uiso 1 1 calc R .
H10L H 0.548159 0.012872 0.854078 0.183 Uiso 1 1 calc R .
C105 C 0.428(3) 0.1727(19) 0.9193(19) 0.112(14) Uani 1 1 d . U
H10M H 0.488222 0.197301 0.927324 0.169 Uiso 1 1 calc R .
H10N H 0.382755 0.203958 0.900776 0.169 Uiso 1 1 calc R .
H10O H 0.406783 0.154796 0.961239 0.169 Uiso 1 1 calc R .
C106 C 0.4847(18) 0.1411(15) 0.7837(15) 0.062(7) Uani 1 1 d . U
H10P H 0.543333 0.166136 0.794885 0.093 Uiso 1 1 calc R .
H10Q H 0.494578 0.106878 0.748786 0.093 Uiso 1 1 calc R .
H10R H 0.438143 0.173203 0.767878 0.093 Uiso 1 1 calc R .

loop_
_atom_site_aniso_label
_atom_site_aniso_U_11
_atom_site_aniso_U_22
_atom_site_aniso_U_33
_atom_site_aniso_U_23
_atom_site_aniso_U_13
_atom_site_aniso_U_12
U1 0.0311(5) 0.0272(4) 0.0237(4) 0.0018(3) 0.0070(3) -0.0031(3)
U2 0.0287(4) 0.0385(4) 0.0229(4) 0.0026(3) 0.0066(3) 0.0007(3)
Si1 0.058(4) 0.039(4) 0.027(3) -0.003(3) 0.015(3) -0.001(3)
Si2 0.041(4) 0.044(4) 0.041(4) -0.004(3) 0.027(3) -0.008(3)
Si3 0.039(4) 0.033(3) 0.023(3) -0.001(2) 0.008(3) -0.004(2)
Si4 0.032(4) 0.050(4) 0.030(3) -0.003(3) 0.000(3) 0.000(3)
Si5 0.038(4) 0.034(3) 0.037(3) -0.002(3) 0.013(3) 0.004(3)
Si6 0.035(3) 0.030(3) 0.029(3) 0.003(2) 0.008(2) 0.002(2)
Si7 0.036(4) 0.043(3) 0.025(3) 0.001(2) 0.009(3) -0.002(3)
Si8 0.038(4) 0.051(4) 0.022(3) -0.004(3) -0.003(3) 0.006(3)
Si9 0.034(4) 0.046(4) 0.030(3) 0.008(3) 0.010(3) 0.000(3)
Si10 0.035(4) 0.050(4) 0.023(3) -0.003(3) 0.004(3) 0.010(3)
O1 0.046(5) 0.023(5) 0.033(6) 0.008(4) 0.009(4) -0.001(4)
O2 0.046(5) 0.023(5) 0.033(6) 0.008(4) 0.009(4) -0.001(4)
N1 0.037(5) 0.028(5) 0.027(5) -0.005(4) 0.012(4) -0.004(4)
N2 0.049(9) 0.036(7) 0.022(7) -0.001(6) 0.002(6) 0.002(6)
N3 0.037(5) 0.028(5) 0.027(5) -0.005(4) 0.012(4) -0.004(4)
N4 0.030(7) 0.038(8) 0.021(7) 0.007(6) 0.005(6) -0.001(6)
N5 0.027(9) 0.044(7) 0.032(8) -0.001(6) 0.014(7) -0.004(6)
C1 0.047(12) 0.073(17) 0.035(13) 0.015(12) 0.013(10) 0.005(10)
C2 0.10(2) 0.059(15) 0.037(12) -0.008(12) 0.010(12) 0.001(15)
C3 0.09(2) 0.033(11) 0.066(18) 0.009(9) 0.058(16) 0.008(11)
C4 0.09(2) 0.062(14) 0.077(19) 0.002(13) 0.041(17) -0.043(14)
C5 0.07(2) 0.066(18) 0.063(15) 0.009(11) 0.047(14) 0.008(14)
C6 0.060(15) 0.068(14) 0.038(12) -0.021(11) 0.009(11) 0.001(12)
C21 0.027(8) 0.038(8) 0.034(8) -0.001(6) -0.005(6) 0.002(6)
C22 0.027(8) 0.038(8) 0.034(8) -0.001(6) -0.005(6) 0.002(6)
C23 0.049(13) 0.041(11) 0.052(15) -0.005(11) 0.006(10) -0.015(11)
C24 0.048(13) 0.081(16) 0.068(19) 0.002(15) 0.012(12) -0.002(13)
C25 0.032(9) 0.075(11) 0.035(9) 0.005(8) -0.010(7) 0.009(7)
C26 0.032(9) 0.075(11) 0.035(9) 0.005(8) -0.010(7) 0.009(7)
C31 0.046(14) 0.029(10) 0.042(11) -0.011(9) 0.026(9) 0.000(9)
C32 0.032(12) 0.08(2) 0.068(18) 0.013(14) 0.016(11) 0.003(10)
C33 0.054(14) 0.039(11) 0.050(15) -0.006(9) 0.018(12) -0.018(11)
C34 0.057(14) 0.025(10) 0.057(15) 0.005(9) -0.007(12) 0.003(10)
C35 0.038(13) 0.036(10) 0.019(9) -0.002(8) 0.003(8) 0.004(9)
C36 0.043(9) 0.029(7) 0.016(9) 0.005(6) 0.005(7) -0.001(6)
C37 0.054(15) 0.031(7) 0.044(14) 0.007(9) 0.005(12) -0.011(8)
C41 0.050(12) 0.058(15) 0.023(11) -0.017(10) -0.003(9) 0.007(9)
C42 0.072(16) 0.045(11) 0.056(16) -0.017(10) 0.031(14) -0.015(12)
C43 0.034(13) 0.059(14) 0.026(10) -0.001(9) 0.008(8) -0.006(10)
C44 0.048(13) 0.071(15) 0.054(16) -0.003(12) -0.013(12) 0.012(12)
C45 0.13(3) 0.057(15) 0.047(15) 0.023(13) 0.014(17) 0.022(14)
C46 0.045(15) 0.057(15) 0.051(13) -0.002(11) 0.023(12) -0.010(11)
C51 0.049(13) 0.049(13) 0.040(12) 0.007(10) 0.011(10) 0.001(10)
C52 0.039(13) 0.065(17) 0.071(18) 0.017(13) 0.030(13) 0.004(11)
C53 0.059(17) 0.038(12) 0.048(13) 0.005(10) 0.001(10) -0.020(11)
C54 0.032(12) 0.051(13) 0.055(15) -0.008(11) 0.004(9) 0.004(10)
C55 0.057(16) 0.060(16) 0.037(12) -0.009(10) -0.001(10) 0.015(12)
C56 0.038(13) 0.055(13) 0.056(14) 0.000(11) 0.003(11) -0.011(11)
U3 0.0378(5) 0.0263(4) 0.0255(4) 0.0029(3) 0.0107(3) -0.0002(3)
U4 0.0351(5) 0.0515(5) 0.0227(4) -0.0012(4) 0.0080(4) 0.0037(4)
Si11 0.045(4) 0.042(3) 0.037(4) 0.005(3) 0.018(3) 0.010(3)
Si12 0.065(5) 0.037(4) 0.027(3) 0.004(3) 0.014(3) 0.004(3)
Si13 0.036(4) 0.063(4) 0.043(4) 0.014(3) -0.007(3) -0.012(3)
Si14 0.022(3) 0.041(3) 0.028(3) 0.007(2) 0.002(2) 0.000(2)
Si15 0.059(4) 0.028(3) 0.039(4) 0.008(3) 0.022(3) -0.007(3)
Si16 0.056(4) 0.031(3) 0.033(3) -0.001(3) 0.018(3) -0.010(3)
Si17 0.035(4) 0.043(3) 0.028(3) -0.001(3) 0.006(3) 0.003(3)
Si18 0.038(4) 0.039(3) 0.032(3) 0.008(3) 0.013(3) -0.002(3)
Si19 0.052(4) 0.051(4) 0.022(3) 0.006(3) 0.012(3) 0.002(3)
Si20 0.048(4) 0.077(5) 0.027(4) 0.004(3) 0.005(3) -0.010(4)
O3 0.041(5) 0.024(5) 0.047(6) 0.005(4) 0.010(4) 0.005(4)
O4 0.041(5) 0.024(5) 0.047(6) 0.005(4) 0.010(4) 0.005(4)
N6 0.047(7) 0.039(9) 0.023(7) 0.011(6) 0.019(6) 0.007(6)
N7 0.042(6) 0.037(5) 0.027(5) 0.007(4) 0.005(4) 0.004(4)
N8 0.042(6) 0.037(5) 0.027(5) 0.007(4) 0.005(4) 0.004(4)
N9 0.024(8) 0.041(7) 0.027(8) 0.005(6) 0.006(6) -0.002(6)
N10 0.044(8) 0.037(9) 0.023(7) 0.008(6) 0.002(6) 0.008(6)
C61 0.063(13) 0.050(12) 0.036(11) -0.013(11) 0.032(10) 0.010(11)
C62 0.09(2) 0.059(16) 0.036(12) -0.012(10) 0.041(13) 0.006(14)
C63 0.08(2) 0.035(12) 0.10(2) 0.008(12) 0.028(17) 0.021(11)
C64 0.063(18) 0.049(12) 0.063(18) -0.008(10) 0.007(14) 0.000(11)
C65 0.052(17) 0.072(15) 0.036(12) 0.009(11) 0.003(10) 0.009(13)
C66 0.054(12) 0.057(15) 0.045(15) -0.005(12) 0.016(11) -0.011(11)
C71 0.028(13) 0.068(13) 0.059(16) 0.019(12) -0.002(11) -0.017(9)
C72 0.08(2) 0.12(2) 0.041(13) 0.018(13) -0.013(12) -0.058(18)
C73 0.031(13) 0.081(17) 0.15(3) 0.03(2) -0.005(15) -0.009(13)
C74 0.034(12) 0.039(12) 0.029(10) 0.008(8) 0.003(9) -0.005(8)
C75 0.022(8) 0.051(8) 0.035(8) 0.013(7) 0.006(6) -0.003(6)
C76 0.022(8) 0.051(8) 0.035(8) 0.013(7) 0.006(6) -0.003(6)
C81 0.065(17) 0.037(12) 0.036(11) 0.000(9) 0.010(10) 0.008(11)
C82 0.075(14) 0.051(15) 0.037(13) 0.006(11) 0.009(11) -0.022(11)
C83 0.083(17) 0.015(9) 0.068(18) 0.008(9) 0.047(14) 0.005(10)
C84 0.076(19) 0.028(11) 0.040(12) -0.007(9) 0.023(11) -0.016(10)
C85 0.077(16) 0.055(15) 0.059(17) -0.017(12) 0.031(13) -0.035(14)
C86 0.064(11) 0.036(8) 0.050(13) -0.004(8) 0.031(9) -0.013(7)
C87 0.11(3) 0.035(9) 0.14(3) -0.009(13) 0.03(3) -0.007(11)
C91 0.09(2) 0.065(16) 0.048(14) 0.007(12) 0.017(12) 0.040(15)
C92 0.065(16) 0.066(15) 0.041(12) -0.013(12) 0.022(12) 0.001(13)
C93 0.045(14) 0.045(16) 0.13(3) 0.005(15) 0.041(15) 0.009(11)
C94 0.039(13) 0.070(17) 0.036(11) 0.019(10) 0.000(10) -0.007(12)
C95 0.032(11) 0.059(14) 0.029(12) 0.013(10) 0.003(9) -0.009(9)
C96 0.021(11) 0.055(11) 0.054(13) 0.008(11) -0.004(10) -0.003(9)
C101 0.091(17) 0.08(2) 0.056(18) 0.019(15) 0.025(14) -0.011(13)
C102 0.13(2) 0.046(13) 0.07(2) 0.015(12) 0.039(19) 0.023(17)
C103 0.11(3) 0.076(18) 0.032(12) 0.011(12) 0.026(13) 0.012(17)
C104 0.048(15) 0.10(2) 0.21(5) 0.10(3) -0.01(2) -0.019(16)
C105 0.15(4) 0.10(2) 0.08(2) -0.033(19) 0.04(2) -0.06(2)
C106 0.026(14) 0.10(2) 0.060(16) 0.009(13) 0.001(11) -0.029(13)

loop_
_atom_type_symbol
_atom_type_description
_atom_type_scat_dispersion_real
_atom_type_scat_dispersion_imag
_atom_type_scat_source
C C 0.0033 0.0016 'International Tables Vol C Tables 4.2.6.8 and 6.1.1.4'
H H 0.0000 0.0000 'International Tables Vol C Tables 4.2.6.8 and 6.1.1.4'
N N 0.0061 0.0033 'International Tables Vol C Tables 4.2.6.8 and 6.1.1.4'
O O 0.0106 0.0060 'International Tables Vol C Tables 4.2.6.8 and 6.1.1.4'
Si Si 0.0817 0.0704 'International Tables Vol C Tables 4.2.6.8 and 6.1.1.4'
U U -9.6767 9.6646 'International Tables Vol C Tables 4.2.6.8 and 6.1.1.4'

loop_
_exptl_crystal_face_index_h
_exptl_crystal_face_index_k
_exptl_crystal_face_index_l
_exptl_crystal_face_perp_dist
0 -1 0 0.1359
0 1 0 0.0702
0 0 1 0.0714
0 0 -1 0.0589
-1 -2 1 0.1005
-2 0 -1 0.0104
2 0 1 0.0097
-1 -2 0 0.1057
8 19 -18 0.0679
-1 -2 -2 0.1031

loop_
_geom_angle_atom_site_label_1
_geom_angle_atom_site_label_2
_geom_angle_atom_site_label_3
_geom_angle
Si2 U1 U2 138.08(14)
Si2 U1 Si3 92.55(15)
Si2 U1 Si6 140.07(16)
Si3 U1 U2 99.00(11)
Si6 U1 U2 67.46(11)
Si6 U1 Si3 116.08(14)
O1 U1 U2 15.0(4)
O1 U1 Si2 130.1(4)
O1 U1 Si3 87.4(4)
O1 U1 Si6 81.1(4)
O1 U1 N1 101.0(6)
O1 U1 N2 108.5(6)
O1 U1 N3 99.3(6)
N1 U1 U2 108.9(5)
N1 U1 Si2 29.4(5)
N1 U1 Si3 96.4(4)
N1 U1 Si6 147.5(4)
N1 U1 N2 107.9(6)
N2 U1 U2 116.3(5)
N2 U1 Si2 91.4(5)
N2 U1 Si3 27.1(5)
N2 U1 Si6 101.9(5)
N3 U1 U2 84.2(5)
N3 U1 Si2 112.6(5)
N3 U1 Si3 138.4(5)
N3 U1 Si6 28.3(4)
N3 U1 N1 121.9(6)
N3 U1 N2 115.9(6)
Si7 U2 U1 98.28(11)
Si7 U2 Si9 116.39(15)
Si9 U2 U1 135.95(11)
Si10 U2 U1 107.86(12)
Si10 U2 Si7 147.83(16)
Si10 U2 Si9 53.96(16)
O1 U2 U1 14.7(4)
O1 U2 Si7 102.4(4)
O1 U2 Si9 139.0(4)
O1 U2 Si10 98.8(4)
O1 U2 N4 116.6(6)
O1 U2 N5 122.4(6)
O2 U2 U1 82.5(4)
O2 U2 Si7 83.8(4)
O2 U2 Si9 75.6(4)
O2 U2 Si10 117.4(4)
O2 U2 O1 97.0(5)
O2 U2 N4 105.4(6)
O2 U2 N5 97.2(6)
N4 U2 U1 118.4(4)
N4 U2 Si7 28.2(4)
N4 U2 Si9 104.1(4)
N4 U2 Si10 119.7(4)
N5 U2 U1 127.0(5)
N5 U2 Si7 134.5(5)
N5 U2 Si9 26.2(4)
N5 U2 Si10 27.9(4)
N5 U2 N4 112.6(6)
N1 Si1 C1 114.8(10)
N1 Si1 C2 111.5(11)
N1 Si1 C3 111.0(12)
C1 Si1 C2 105.4(14)
C1 Si1 C3 105.2(12)
C3 Si1 C2 108.5(12)
N1 Si2 U1 39.9(6)
N1 Si2 C4 112.8(12)
N1 Si2 C5 113.9(12)
N1 Si2 C6 108.6(11)
C4 Si2 U1 111.5(9)
C5 Si2 U1 139.8(10)
C5 Si2 C4 107.5(13)
C6 Si2 U1 71.1(9)
C6 Si2 C4 106.1(14)
C6 Si2 C5 107.4(12)
N2 Si3 U1 36.5(6)
N2 Si3 C21 107.5(9)
N2 Si3 C22 111.3(9)
N2 Si3 C23 115.9(11)
C21 Si3 U1 73.6(6)
C22 Si3 U1 110.7(7)
C22 Si3 C21 108.9(10)
C22 Si3 C23 107.6(10)
C23 Si3 U1 139.7(8)
C23 Si3 C21 105.4(11)
N2 Si4 C24 113.5(12)
N2 Si4 C25 111.4(10)
N2 Si4 C26 112.4(10)
C24 Si4 C25 107.0(13)
C24 Si4 C26 105.4(13)
C26 Si4 C25 106.6(12)
N3 Si5 C31 109.8(9)
N3 Si5 C32 108.8(12)
N3 Si5 C33 116.4(10)
C31 Si5 C32 106.5(12)
C31 Si5 C33 107.6(11)
C32 Si5 C33 107.2(13)
N3 Si6 U1 36.8(5)
N3 Si6 C34 112.2(11)
N3 Si6 C35 109.2(9)
N3 Si6 C36 114.4(9)
C34 Si6 U1 136.9(8)
C34 Si6 C35 107.9(10)
C35 Si6 U1 74.6(7)
C36 Si6 U1 112.5(6)
C36 Si6 C34 108.5(10)
C36 Si6 C35 104.3(9)
N4 Si7 U2 37.5(6)
N4 Si7 C41 108.7(9)
N4 Si7 C42 111.2(10)
N4 Si7 C43 114.2(10)
C41 Si7 U2 73.8(7)
C42 Si7 U2 109.2(9)
C42 Si7 C41 106.0(12)
C43 Si7 U2 139.5(8)
C43 Si7 C41 107.0(11)
C43 Si7 C42 109.2(12)
N4 Si8 C44 112.7(11)
N4 Si8 C45 114.2(14)
N4 Si8 C46 110.7(11)
C44 Si8 C45 108.4(15)
C44 Si8 C46 106.5(13)
C45 Si8 C46 103.8(13)
N5 Si9 U2 34.8(6)
N5 Si9 C51 108.4(10)
N5 Si9 C52 113.2(11)
N5 Si9 C53 109.2(10)
C51 Si9 U2 102.9(8)
C52 Si9 U2 142.5(9)
C52 Si9 C51 108.5(12)
C52 Si9 C53 107.9(14)
C53 Si9 U2 79.6(8)
C53 Si9 C51 109.6(12)
N5 Si10 U2 37.6(6)
N5 Si10 C54 116.5(10)
N5 Si10 C55 110.6(10)
N5 Si10 C56 107.2(10)
C54 Si10 U2 132.7(8)
C54 Si10 C55 106.5(12)
C54 Si10 C56 104.0(12)
C55 Si10 U2 119.4(8)
C56 Si10 U2 70.2(8)
C56 Si10 C55 111.9(12)
U1 O1 U2 150.3(7)
C36 O2 U2 154.6(13)
Si1 N1 U1 131.3(10)
Si2 N1 U1 110.7(9)
Si2 N1 Si1 118.0(10)
Si3 N2 U1 116.4(9)
Si3 N2 Si4 116.7(10)
Si4 N2 U1 126.9(9)
Si5 N3 U1 126.9(9)
Si5 N3 Si6 117.1(9)
Si6 N3 U1 115.0(8)
Si7 N4 U2 114.3(9)
Si8 N4 U2 125.8(9)
Si8 N4 Si7 119.9(10)
Si9 N5 U2 119.0(9)
Si10 N5 U2 114.5(9)
Si10 N5 Si9 126.1(10)
Si1 C1 H1A 109.5
Si1 C1 H1B 109.5
Si1 C1 H1C 109.5
H1A C1 H1B 109.5
H1A C1 H1C 109.5
H1B C1 H1C 109.5
Si1 C2 H2A 109.5
Si1 C2 H2B 109.5
Si1 C2 H2C 109.5
H2A C2 H2B 109.5
H2A C2 H2C 109.5
H2B C2 H2C 109.5
Si1 C3 H3A 109.5
Si1 C3 H3B 109.5
Si1 C3 H3C 109.5
H3A C3 H3B 109.5
H3A C3 H3C 109.5
H3B C3 H3C 109.5
Si2 C4 H4A 109.5
Si2 C4 H4B 109.5
Si2 C4 H4C 109.5
H4A C4 H4B 109.5
H4A C4 H4C 109.5
H4B C4 H4C 109.5
Si2 C5 H5A 109.5
Si2 C5 H5B 109.5
Si2 C5 H5C 109.5
H5A C5 H5B 109.5
H5A C5 H5C 109.5
H5B C5 H5C 109.5
Si2 C6 H6A 109.5
Si2 C6 H6B 109.5
Si2 C6 H6C 109.5
H6A C6 H6B 109.5
H6A C6 H6C 109.5
H6B C6 H6C 109.5
Si3 C21 H21A 109.5
Si3 C21 H21B 109.5
Si3 C21 H21C 109.5
H21A C21 H21B 109.5
H21A C21 H21C 109.5
H21B C21 H21C 109.5
Si3 C22 H22A 109.5
Si3 C22 H22B 109.5
Si3 C22 H22C 109.5
H22A C22 H22B 109.5
H22A C22 H22C 109.5
H22B C22 H22C 109.5
Si3 C23 H23A 109.5
Si3 C23 H23B 109.5
Si3 C23 H23C 109.5
H23A C23 H23B 109.5
H23A C23 H23C 109.5
H23B C23 H23C 109.5
Si4 C24 H24A 109.5
Si4 C24 H24B 109.5
Si4 C24 H24C 109.5
H24A C24 H24B 109.5
H24A C24 H24C 109.5
H24B C24 H24C 109.5
Si4 C25 H25A 109.5
Si4 C25 H25B 109.5
Si4 C25 H25C 109.5
H25A C25 H25B 109.5
H25A C25 H25C 109.5
H25B C25 H25C 109.5
Si4 C26 H26A 109.5
Si4 C26 H26B 109.5
Si4 C26 H26C 109.5
H26A C26 H26B 109.5
H26A C26 H26C 109.5
H26B C26 H26C 109.5
Si5 C31 H31A 109.5
Si5 C31 H31B 109.5
Si5 C31 H31C 109.5
H31A C31 H31B 109.5
H31A C31 H31C 109.5
H31B C31 H31C 109.5
Si5 C32 H32A 109.5
Si5 C32 H32B 109.5
Si5 C32 H32C 109.5
H32A C32 H32B 109.5
H32A C32 H32C 109.5
H32B C32 H32C 109.5
Si5 C33 H33A 109.5
Si5 C33 H33B 109.5
Si5 C33 H33C 109.5
H33A C33 H33B 109.5
H33A C33 H33C 109.5
H33B C33 H33C 109.5
Si6 C34 H34A 109.5
Si6 C34 H34B 109.5
Si6 C34 H34C 109.5
H34A C34 H34B 109.5
H34A C34 H34C 109.5
H34B C34 H34C 109.5
Si6 C35 H35A 109.5
Si6 C35 H35B 109.5
Si6 C35 H35C 109.5
H35A C35 H35B 109.5
H35A C35 H35C 109.5
H35B C35 H35C 109.5
O2 C36 Si6 115.8(13)
C37 C36 Si6 126.4(18)
C37 C36 O2 118(2)
C36 C37 H37A 120.0
C36 C37 H37B 120.0
H37A C37 H37B 120.0
Si7 C41 H41A 109.5
Si7 C41 H41B 109.5
Si7 C41 H41C 109.5
H41A C41 H41B 109.5
H41A C41 H41C 109.5
H41B C41 H41C 109.5
Si7 C42 H42A 109.5
Si7 C42 H42B 109.5
Si7 C42 H42C 109.5
H42A C42 H42B 109.5
H42A C42 H42C 109.5
H42B C42 H42C 109.5
Si7 C43 H43A 109.5
Si7 C43 H43B 109.5
Si7 C43 H43C 109.5
H43A C43 H43B 109.5
H43A C43 H43C 109.5
H43B C43 H43C 109.5
Si8 C44 H44A 109.5
Si8 C44 H44B 109.5
Si8 C44 H44C 109.5
H44A C44 H44B 109.5
H44A C44 H44C 109.5
H44B C44 H44C 109.5
Si8 C45 H45A 109.5
Si8 C45 H45B 109.5
Si8 C45 H45C 109.5
H45A C45 H45B 109.5
H45A C45 H45C 109.5
H45B C45 H45C 109.5
Si8 C46 H46A 109.5
Si8 C46 H46B 109.5
Si8 C46 H46C 109.5
H46A C46 H46B 109.5
H46A C46 H46C 109.5
H46B C46 H46C 109.5
Si9 C51 H51A 109.5
Si9 C51 H51B 109.5
Si9 C51 H51C 109.5
H51A C51 H51B 109.5
H51A C51 H51C 109.5
H51B C51 H51C 109.5
Si9 C52 H52A 109.5
Si9 C52 H52B 109.5
Si9 C52 H52C 109.5
H52A C52 H52B 109.5
H52A C52 H52C 109.5
H52B C52 H52C 109.5
Si9 C53 H53A 109.5
Si9 C53 H53B 109.5
Si9 C53 H53C 109.5
H53A C53 H53B 109.5
H53A C53 H53C 109.5
H53B C53 H53C 109.5
Si10 C54 H54A 109.5
Si10 C54 H54B 109.5
Si10 C54 H54C 109.5
H54A C54 H54B 109.5
H54A C54 H54C 109.5
H54B C54 H54C 109.5
Si10 C55 H55A 109.5
Si10 C55 H55B 109.5
Si10 C55 H55C 109.5
H55A C55 H55B 109.5
H55A C55 H55C 109.5
H55B C55 H55C 109.5
Si10 C56 H56A 109.5
Si10 C56 H56B 109.5
Si10 C56 H56C 109.5
H56A C56 H56B 109.5
H56A C56 H56C 109.5
H56B C56 H56C 109.5
Si11 U3 U4 138.42(13)
Si11 U3 Si14 92.32(15)
Si11 U3 Si16 138.94(16)
Si14 U3 U4 100.52(10)
Si14 U3 Si16 116.23(15)
Si16 U3 U4 67.78(12)
O3 U3 U4 14.7(4)
O3 U3 Si11 130.9(4)
O3 U3 Si14 89.1(4)
O3 U3 Si16 81.1(4)
O3 U3 N6 102.2(6)
O3 U3 N7 112.3(6)
O3 U3 N8 94.1(6)
N6 U3 U4 109.3(5)
N6 U3 Si11 29.2(5)
N6 U3 Si14 98.4(4)
N6 U3 Si16 145.4(4)
N7 U3 U4 119.4(5)
N7 U3 Si11 90.3(5)
N7 U3 Si14 29.7(5)
N7 U3 Si16 100.5(5)
N7 U3 N6 109.6(6)
N8 U3 U4 79.4(5)
N8 U3 Si11 114.6(5)
N8 U3 Si14 139.7(5)
N8 U3 Si16 26.4(5)
N8 U3 N6 120.0(6)
N8 U3 N7 116.4(6)
Si17 U4 U3 139.09(11)
Si17 U4 Si18 53.99(15)
Si17 U4 Si19 113.20(16)
Si18 U4 U3 106.00(12)
Si18 U4 Si19 148.98(17)
Si19 U4 U3 99.91(12)
O3 U4 U3 14.2(4)
O3 U4 Si17 141.9(4)
O3 U4 Si18 98.0(4)
O3 U4 Si19 103.4(4)
O3 U4 N9 122.8(6)
O3 U4 N10 114.4(6)
O4 U4 U3 78.6(4)
O4 U4 Si17 79.6(4)
O4 U4 Si18 113.9(4)
O4 U4 Si19 87.5(4)
O4 U4 O3 92.5(6)
O4 U4 N9 98.8(6)
O4 U4 N10 110.7(6)
N9 U4 U3 127.3(4)
N9 U4 Si17 26.9(4)
N9 U4 Si18 27.3(5)
N9 U4 Si19 132.8(5)
N9 U4 N10 113.2(7)
N10 U4 U3 116.8(5)
N10 U4 Si17 103.2(5)
N10 U4 Si18 122.6(5)
N10 U4 Si19 26.9(5)
N6 Si11 U3 39.7(6)
N6 Si11 C61 110.2(10)
N6 Si11 C62 114.4(12)
N6 Si11 C63 114.5(12)
C61 Si11 U3 72.7(7)
C61 Si11 C62 103.7(12)
C62 Si11 U3 137.8(9)
C63 Si11 U3 113.0(10)
C63 Si11 C61 104.5(14)
C63 Si11 C62 108.5(13)
N6 Si12 C64 111.4(11)
N6 Si12 C65 111.5(11)
N6 Si12 C66 112.3(10)
C64 Si12 C65 109.5(13)
C64 Si12 C66 104.5(12)
C65 Si12 C66 107.3(13)
N7 Si13 C71 108.6(11)
N7 Si13 C72 114.7(12)
N7 Si13 C73 110.6(13)
C71 Si13 C72 107.4(14)
C71 Si13 C73 106.8(13)
C72 Si13 C73 108.4(18)
N7 Si14 U3 38.1(6)
N7 Si14 C74 112.5(9)
N7 Si14 C75 113.6(9)
N7 Si14 C76 109.8(9)
C74 Si14 U3 113.0(7)
C75 Si14 U3 136.1(7)
C75 Si14 C74 109.4(10)
C76 Si14 U3 73.4(7)
C76 Si14 C74 105.9(10)
C76 Si14 C75 105.1(10)
N8 Si15 C81 107.8(10)
N8 Si15 C82 114.9(10)
N8 Si15 C83 112.0(10)
C82 Si15 C81 110.1(12)
C82 Si15 C83 108.6(12)
C83 Si15 C81 102.7(11)
N8 Si16 U3 35.6(6)
N8 Si16 C84 109.9(10)
N8 Si16 C85 117.5(11)
N8 Si16 C86 107.4(10)
C84 Si16 U3 74.5(7)
C85 Si16 U3 137.5(10)
C85 Si16 C84 110.1(12)
C86 Si16 U3 111.5(7)
C86 Si16 C84 102.3(12)
C86 Si16 C85 108.5(13)
N9 Si17 U4 36.3(6)
N9 Si17 C91 107.9(10)
N9 Si17 C92 112.1(11)
N9 Si17 C93 112.1(10)
C91 Si17 U4 75.4(9)
C91 Si17 C92 108.2(14)
C91 Si17 C93 106.1(15)
C92 Si17 U4 108.3(9)
C92 Si17 C93 110.2(14)
C93 Si17 U4 138.5(10)
N9 Si18 U4 36.4(6)
N9 Si18 C94 112.8(10)
N9 Si18 C95 112.9(10)
N9 Si18 C96 106.3(10)
C94 Si18 U4 115.7(8)
C95 Si18 U4 132.8(8)
C95 Si18 C94 109.8(11)
C95 Si18 C96 106.6(11)
C96 Si18 U4 71.1(8)
C96 Si18 C94 108.2(11)
N10 Si19 U4 36.6(6)
N10 Si19 C101 108.5(11)
N10 Si19 C102 112.7(12)
N10 Si19 C103 113.5(12)
C101 Si19 U4 74.4(9)
C101 Si19 C103 104.5(15)
C102 Si19 U4 113.3(10)
C102 Si19 C101 109.2(16)
C102 Si19 C103 108.0(15)
C103 Si19 U4 136.5(10)
N10 Si20 C104 114.5(13)
N10 Si20 C105 111.4(15)
N10 Si20 C106 112.1(10)
C104 Si20 C105 109(2)
C104 Si20 C106 106.1(17)
C106 Si20 C105 103.2(16)
U3 O3 U4 151.1(7)
C86 O4 U4 162.0(16)
Si11 N6 U3 111.1(9)
Si12 N6 U3 130.3(10)
Si12 N6 Si11 118.4(10)
Si13 N7 U3 130.7(10)
Si13 N7 Si14 116.7(10)
Si14 N7 U3 112.2(9)
Si15 N8 U3 123.8(9)
Si16 N8 U3 118.0(9)
Si16 N8 Si15 117.1(10)
Si17 N9 U4 116.8(9)
Si17 N9 Si18 126.2(10)
Si18 N9 U4 116.3(9)
Si19 N10 U4 116.5(10)
Si19 N10 Si20 121.3(10)
Si20 N10 U4 122.1(9)
Si11 C61 H61A 109.5
Si11 C61 H61B 109.5
Si11 C61 H61C 109.5
H61A C61 H61B 109.5
H61A C61 H61C 109.5
H61B C61 H61C 109.5
Si11 C62 H62A 109.5
Si11 C62 H62B 109.5
Si11 C62 H62C 109.5
H62A C62 H62B 109.5
H62A C62 H62C 109.5
H62B C62 H62C 109.5
Si11 C63 H63A 109.5
Si11 C63 H63B 109.5
Si11 C63 H63C 109.5
H63A C63 H63B 109.5
H63A C63 H63C 109.5
H63B C63 H63C 109.5
Si12 C64 H64A 109.5
Si12 C64 H64B 109.5
Si12 C64 H64C 109.5
H64A C64 H64B 109.5
H64A C64 H64C 109.5
H64B C64 H64C 109.5
Si12 C65 H65A 109.5
Si12 C65 H65B 109.5
Si12 C65 H65C 109.5
H65A C65 H65B 109.5
H65A C65 H65C 109.5
H65B C65 H65C 109.5
Si12 C66 H66A 109.5
Si12 C66 H66B 109.5
Si12 C66 H66C 109.5
H66A C66 H66B 109.5
H66A C66 H66C 109.5
H66B C66 H66C 109.5
Si13 C71 H71A 109.5
Si13 C71 H71B 109.5
Si13 C71 H71C 109.5
H71A C71 H71B 109.5
H71A C71 H71C 109.5
H71B C71 H71C 109.5
Si13 C72 H72A 109.5
Si13 C72 H72B 109.5
Si13 C72 H72C 109.5
H72A C72 H72B 109.5
H72A C72 H72C 109.5
H72B C72 H72C 109.5
Si13 C73 H73A 109.5
Si13 C73 H73B 109.5
Si13 C73 H73C 109.5
H73A C73 H73B 109.5
H73A C73 H73C 109.5
H73B C73 H73C 109.5
Si14 C74 H74A 109.5
Si14 C74 H74B 109.5
Si14 C74 H74C 109.5
H74A C74 H74B 109.5
H74A C74 H74C 109.5
H74B C74 H74C 109.5
Si14 C75 H75A 109.5
Si14 C75 H75B 109.5
Si14 C75 H75C 109.5
H75A C75 H75B 109.5
H75A C75 H75C 109.5
H75B C75 H75C 109.5
Si14 C76 H76A 109.5
Si14 C76 H76B 109.5
Si14 C76 H76C 109.5
H76A C76 H76B 109.5
H76A C76 H76C 109.5
H76B C76 H76C 109.5
Si15 C81 H81A 109.5
Si15 C81 H81B 109.5
Si15 C81 H81C 109.5
H81A C81 H81B 109.5
H81A C81 H81C 109.5
H81B C81 H81C 109.5
Si15 C82 H82A 109.5
Si15 C82 H82B 109.5
Si15 C82 H82C 109.5
H82A C82 H82B 109.5
H82A C82 H82C 109.5
H82B C82 H82C 109.5
Si15 C83 H83A 109.5
Si15 C83 H83B 109.5
Si15 C83 H83C 109.5
H83A C83 H83B 109.5
H83A C83 H83C 109.5
H83B C83 H83C 109.5
Si16 C84 H84A 109.5
Si16 C84 H84B 109.5
Si16 C84 H84C 109.5
H84A C84 H84B 109.5
H84A C84 H84C 109.5
H84B C84 H84C 109.5
Si16 C85 H85A 109.5
Si16 C85 H85B 109.5
Si16 C85 H85C 109.5
H85A C85 H85B 109.5
H85A C85 H85C 109.5
H85B C85 H85C 109.5
O4 C86 Si16 112.8(16)
C87 C86 Si16 128(3)
C87 C86 O4 119(3)
C86 C87 H87A 120.0
C86 C87 H87B 120.0
H87A C87 H87B 120.0
Si17 C91 H91A 109.5
Si17 C91 H91B 109.5
Si17 C91 H91C 109.5
H91A C91 H91B 109.5
H91A C91 H91C 109.5
H91B C91 H91C 109.5
Si17 C92 H92A 109.5
Si17 C92 H92B 109.5
Si17 C92 H92C 109.5
H92A C92 H92B 109.5
H92A C92 H92C 109.5
H92B C92 H92C 109.5
Si17 C93 H93A 109.5
Si17 C93 H93B 109.5
Si17 C93 H93C 109.5
H93A C93 H93B 109.5
H93A C93 H93C 109.5
H93B C93 H93C 109.5
Si18 C94 H94A 109.5
Si18 C94 H94B 109.5
Si18 C94 H94C 109.5
H94A C94 H94B 109.5
H94A C94 H94C 109.5
H94B C94 H94C 109.5
Si18 C95 H95A 109.5
Si18 C95 H95B 109.5
Si18 C95 H95C 109.5
H95A C95 H95B 109.5
H95A C95 H95C 109.5
H95B C95 H95C 109.5
Si18 C96 H96A 109.5
Si18 C96 H96B 109.5
Si18 C96 H96C 109.5
H96A C96 H96B 109.5
H96A C96 H96C 109.5
H96B C96 H96C 109.5
Si19 C101 H10A 109.5
Si19 C101 H10B 109.5
Si19 C101 H10C 109.5
H10A C101 H10B 109.5
H10A C101 H10C 109.5
H10B C101 H10C 109.5
Si19 C102 H10D 109.5
Si19 C102 H10E 109.5
Si19 C102 H10F 109.5
H10D C102 H10E 109.5
H10D C102 H10F 109.5
H10E C102 H10F 109.5
Si19 C103 H10G 109.5
Si19 C103 H10H 109.5
Si19 C103 H10I 109.5
H10G C103 H10H 109.5
H10G C103 H10I 109.5
H10H C103 H10I 109.5
Si20 C104 H10J 109.5
Si20 C104 H10K 109.5
Si20 C104 H10L 109.5
H10J C104 H10K 109.5
H10J C104 H10L 109.5
H10K C104 H10L 109.5
Si20 C105 H10M 109.5
Si20 C105 H10N 109.5
Si20 C105 H10O 109.5
H10M C105 H10N 109.5
H10M C105 H10O 109.5
H10N C105 H10O 109.5
Si20 C106 H10P 109.5
Si20 C106 H10Q 109.5
Si20 C106 H10R 109.5
H10P C106 H10Q 109.5
H10P C106 H10R 109.5
H10Q C106 H10R 109.5

loop_
_geom_bond_atom_site_label_1
_geom_bond_atom_site_label_2
_geom_bond_distance
U1 U2 4.0715(11)
U1 Si2 3.304(6)
U1 Si3 3.422(6)
U1 Si6 3.418(6)
U1 O1 2.082(15)
U1 N1 2.267(17)
U1 N2 2.274(17)
U1 N3 2.256(16)
U2 Si7 3.396(6)
U2 Si9 3.444(6)
U2 Si10 3.351(6)
U2 O1 2.130(15)
U2 O2 2.074(13)
U2 N4 2.269(17)
U2 N5 2.248(17)
Si1 N1 1.742(19)
Si1 C1 1.85(3)
Si1 C2 1.90(2)
Si1 C3 1.88(2)
Si2 N1 1.734(19)
Si2 C4 1.90(3)
Si2 C5 1.89(3)
Si2 C6 1.86(3)
Si3 N2 1.740(18)
Si3 C21 1.89(2)
Si3 C22 1.86(2)
Si3 C23 1.88(2)
Si4 N2 1.748(19)
Si4 C24 1.85(3)
Si4 C25 1.89(3)
Si4 C26 1.87(3)
Si5 N3 1.735(17)
Si5 C31 1.86(2)
Si5 C32 1.87(3)
Si5 C33 1.88(2)
Si6 N3 1.787(18)
Si6 C34 1.89(2)
Si6 C35 1.914(19)
Si6 C36 1.89(2)
Si7 N4 1.761(18)
Si7 C41 1.88(3)
Si7 C42 1.88(2)
Si7 C43 1.86(2)
Si8 N4 1.716(18)
Si8 C44 1.82(3)
Si8 C45 1.84(3)
Si8 C46 1.85(2)
Si9 N5 1.737(18)
Si9 C51 1.88(2)
Si9 C52 1.83(2)
Si9 C53 1.86(2)
Si10 N5 1.723(18)
Si10 C54 1.83(2)
Si10 C55 1.88(3)
Si10 C56 1.87(3)
O2 C36 1.42(2)
C1 H1A 0.9800
C1 H1B 0.9800
C1 H1C 0.9800
C2 H2A 0.9800
C2 H2B 0.9800
C2 H2C 0.9800
C3 H3A 0.9800
C3 H3B 0.9800
C3 H3C 0.9800
C4 H4A 0.9800
C4 H4B 0.9800
C4 H4C 0.9800
C5 H5A 0.9800
C5 H5B 0.9800
C5 H5C 0.9800
C6 H6A 0.9800
C6 H6B 0.9800
C6 H6C 0.9800
C21 H21A 0.9800
C21 H21B 0.9800
C21 H21C 0.9800
C22 H22A 0.9800
C22 H22B 0.9800
C22 H22C 0.9800
C23 H23A 0.9800
C23 H23B 0.9800
C23 H23C 0.9800
C24 H24A 0.9800
C24 H24B 0.9800
C24 H24C 0.9800
C25 H25A 0.9800
C25 H25B 0.9800
C25 H25C 0.9800
C26 H26A 0.9800
C26 H26B 0.9800
C26 H26C 0.9800
C31 H31A 0.9800
C31 H31B 0.9800
C31 H31C 0.9800
C32 H32A 0.9800
C32 H32B 0.9800
C32 H32C 0.9800
C33 H33A 0.9800
C33 H33B 0.9800
C33 H33C 0.9800
C34 H34A 0.9800
C34 H34B 0.9800
C34 H34C 0.9800
C35 H35A 0.9800
C35 H35B 0.9800
C35 H35C 0.9800
C36 C37 1.32(3)
C37 H37A 0.9500
C37 H37B 0.9500
C41 H41A 0.9800
C41 H41B 0.9800
C41 H41C 0.9800
C42 H42A 0.9800
C42 H42B 0.9800
C42 H42C 0.9800
C43 H43A 0.9800
C43 H43B 0.9800
C43 H43C 0.9800
C44 H44A 0.9800
C44 H44B 0.9800
C44 H44C 0.9800
C45 H45A 0.9800
C45 H45B 0.9800
C45 H45C 0.9800
C46 H46A 0.9800
C46 H46B 0.9800
C46 H46C 0.9800
C51 H51A 0.9800
C51 H51B 0.9800
C51 H51C 0.9800
C52 H52A 0.9800
C52 H52B 0.9800
C52 H52C 0.9800
C53 H53A 0.9800
C53 H53B 0.9800
C53 H53C 0.9800
C54 H54A 0.9800
C54 H54B 0.9800
C54 H54C 0.9800
C55 H55A 0.9800
C55 H55B 0.9800
C55 H55C 0.9800
C56 H56A 0.9800
C56 H56B 0.9800
C56 H56C 0.9800
U3 U4 4.0763(12)
U3 Si11 3.335(6)
U3 Si14 3.390(6)
U3 Si16 3.422(6)
U3 O3 2.069(15)
U3 N6 2.285(17)
U3 N7 2.261(18)
U3 N8 2.257(17)
U4 Si17 3.398(6)
U4 Si18 3.407(6)
U4 Si19 3.417(6)
U4 O3 2.140(14)
U4 O4 2.115(14)
U4 N9 2.255(17)
U4 N10 2.276(17)
Si11 N6 1.74(2)
Si11 C61 1.88(3)
Si11 C62 1.89(2)
Si11 C63 1.87(2)
Si12 N6 1.73(2)
Si12 C64 1.86(2)
Si12 C65 1.86(3)
Si12 C66 1.92(3)
Si13 N7 1.70(2)
Si13 C71 1.84(2)
Si13 C72 1.85(3)
Si13 C73 1.89(3)
Si14 N7 1.812(19)
Si14 C74 1.91(2)
Si14 C75 1.89(2)
Si14 C76 1.82(2)
Si15 N8 1.795(19)
Si15 C81 1.94(2)
Si15 C82 1.87(3)
Si15 C83 1.91(2)
Si16 N8 1.722(19)
Si16 C84 1.87(2)
Si16 C85 1.87(2)
Si16 C86 1.86(3)
Si17 N9 1.720(18)
Si17 C91 1.82(3)
Si17 C92 1.83(3)
Si17 C93 1.86(3)
Si18 N9 1.744(18)
Si18 C94 1.89(2)
Si18 C95 1.85(2)
Si18 C96 1.86(2)
Si19 N10 1.728(19)
Si19 C101 1.88(3)
Si19 C102 1.83(3)
Si19 C103 1.88(3)
Si20 N10 1.74(2)
Si20 C104 1.77(3)
Si20 C105 1.92(3)
Si20 C106 1.83(3)
O4 C86 1.35(3)
C61 H61A 0.9800
C61 H61B 0.9800
C61 H61C 0.9800
C62 H62A 0.9800
C62 H62B 0.9800
C62 H62C 0.9800
C63 H63A 0.9800
C63 H63B 0.9800
C63 H63C 0.9800
C64 H64A 0.9800
C64 H64B 0.9800
C64 H64C 0.9800
C65 H65A 0.9800
C65 H65B 0.9800
C65 H65C 0.9800
C66 H66A 0.9800
C66 H66B 0.9800
C66 H66C 0.9800
C71 H71A 0.9800
C71 H71B 0.9800
C71 H71C 0.9800
C72 H72A 0.9800
C72 H72B 0.9800
C72 H72C 0.9800
C73 H73A 0.9800
C73 H73B 0.9800
C73 H73C 0.9800
C74 H74A 0.9800
C74 H74B 0.9800
C74 H74C 0.9800
C75 H75A 0.9800
C75 H75B 0.9800
C75 H75C 0.9800
C76 H76A 0.9800
C76 H76B 0.9800
C76 H76C 0.9800
C81 H81A 0.9800
C81 H81B 0.9800
C81 H81C 0.9800
C82 H82A 0.9800
C82 H82B 0.9800
C82 H82C 0.9800
C83 H83A 0.9800
C83 H83B 0.9800
C83 H83C 0.9800
C84 H84A 0.9800
C84 H84B 0.9800
C84 H84C 0.9800
C85 H85A 0.9800
C85 H85B 0.9800
C85 H85C 0.9800
C86 C87 1.29(4)
C87 H87A 0.9500
C87 H87B 0.9500
C91 H91A 0.9800
C91 H91B 0.9800
C91 H91C 0.9800
C92 H92A 0.9800
C92 H92B 0.9800
C92 H92C 0.9800
C93 H93A 0.9800
C93 H93B 0.9800
C93 H93C 0.9800
C94 H94A 0.9800
C94 H94B 0.9800
C94 H94C 0.9800
C95 H95A 0.9800
C95 H95B 0.9800
C95 H95C 0.9800
C96 H96A 0.9800
C96 H96B 0.9800
C96 H96C 0.9800
C101 H10A 0.9800
C101 H10B 0.9800
C101 H10C 0.9800
C102 H10D 0.9800
C102 H10E 0.9800
C102 H10F 0.9800
C103 H10G 0.9800
C103 H10H 0.9800
C103 H10I 0.9800
C104 H10J 0.9800
C104 H10K 0.9800
C104 H10L 0.9800
C105 H10M 0.9800
C105 H10N 0.9800
C105 H10O 0.9800
C106 H10P 0.9800
C106 H10Q 0.9800
C106 H10R 0.9800

loop_
_geom_torsion_atom_site_label_1
_geom_torsion_atom_site_label_2
_geom_torsion_atom_site_label_3
_geom_torsion_atom_site_label_4
_geom_torsion
U1 Si2 N1 Si1 178.0(15)
U1 Si3 N2 Si4 -177.6(19)
U1 Si6 N3 Si5 -169.1(18)
U1 Si6 C36 O2 -23.0(15)
U1 Si6 C36 C37 161.1(18)
U2 Si7 N4 Si8 -178.2(17)
U2 Si9 N5 Si10 -172(2)
U2 Si10 N5 Si9 173(2)
U2 O2 C36 Si6 -5(4)
U2 O2 C36 C37 171(2)
N3 Si6 C36 O2 -63.2(16)
N3 Si6 C36 C37 120.9(19)
C1 Si1 N1 U1 13.0(16)
C1 Si1 N1 Si2 -164.5(12)
C2 Si1 N1 U1 -106.7(14)
C2 Si1 N1 Si2 75.8(15)
C3 Si1 N1 U1 132.1(12)
C3 Si1 N1 Si2 -45.3(13)
C4 Si2 N1 U1 -96.7(13)
C4 Si2 N1 Si1 81.3(15)
C5 Si2 N1 U1 140.4(11)
C5 Si2 N1 Si1 -41.6(15)
C6 Si2 N1 U1 20.7(11)
C6 Si2 N1 Si1 -161.3(11)
C21 Si3 N2 U1 -22.8(13)
C21 Si3 N2 Si4 159.6(11)
C22 Si3 N2 U1 96.4(11)
C22 Si3 N2 Si4 -81.2(14)
C23 Si3 N2 U1 -140.3(11)
C23 Si3 N2 Si4 42.1(16)
C24 Si4 N2 U1 108.4(15)
C24 Si4 N2 Si3 -74.4(16)
C25 Si4 N2 U1 -130.7(13)
C25 Si4 N2 Si3 46.6(15)
C26 Si4 N2 U1 -11.2(17)
C26 Si4 N2 Si3 166.1(12)
C31 Si5 N3 U1 -14.3(16)
C31 Si5 N3 Si6 153.3(12)
C32 Si5 N3 U1 101.9(14)
C32 Si5 N3 Si6 -90.5(14)
C33 Si5 N3 U1 -136.9(13)
C33 Si5 N3 Si6 30.7(17)
C34 Si6 N3 U1 -140.5(10)
C34 Si6 N3 Si5 50.4(14)
C34 Si6 C36 O2 170.8(15)
C34 Si6 C36 C37 -5(2)
C35 Si6 N3 U1 -21.0(12)
C35 Si6 N3 Si5 169.9(11)
C35 Si6 C36 O2 56.0(16)
C35 Si6 C36 C37 -120(2)
C36 Si6 N3 U1 95.4(10)
C36 Si6 N3 Si5 -73.7(13)
C41 Si7 N4 U2 -22.1(13)
C41 Si7 N4 Si8 159.7(12)
C42 Si7 N4 U2 94.3(13)
C42 Si7 N4 Si8 -83.9(15)
C43 Si7 N4 U2 -141.5(10)
C43 Si7 N4 Si8 40.2(14)
C44 Si8 N4 U2 -125.8(13)
C44 Si8 N4 Si7 52.2(15)
C45 Si8 N4 U2 109.9(14)
C45 Si8 N4 Si7 -72.1(16)
C46 Si8 N4 U2 -6.7(15)
C46 Si8 N4 Si7 171.3(11)
C51 Si9 N5 U2 86.1(12)
C51 Si9 N5 Si10 -86.4(15)
C52 Si9 N5 U2 -153.5(13)
C52 Si9 N5 Si10 34.0(19)
C53 Si9 N5 U2 -33.3(15)
C53 Si9 N5 Si10 154.2(14)
C54 Si10 N5 U2 126.5(12)
C54 Si10 N5 Si9 -60.8(18)
C55 Si10 N5 U2 -111.8(12)
C55 Si10 N5 Si9 60.9(17)
C56 Si10 N5 U2 10.5(14)
C56 Si10 N5 Si9 -176.7(13)
U3 Si11 N6 Si12 175.0(16)
U3 Si14 N7 Si13 -174.1(18)
U3 Si16 N8 Si15 168.5(19)
U3 Si16 C86 O4 -23.5(19)
U3 Si16 C86 C87 161(3)
U4 Si17 N9 Si18 -169.8(19)
U4 Si18 N9 Si17 169.9(19)
U4 Si19 N10 Si20 -178.5(18)
U4 O4 C86 Si16 -8(6)
U4 O4 C86 C87 168(4)
N8 Si16 C86 O4 -61.1(18)
N8 Si16 C86 C87 123(3)
C61 Si11 N6 U3 20.4(12)
C61 Si11 N6 Si12 -164.6(12)
C62 Si11 N6 U3 136.7(10)
C62 Si11 N6 Si12 -48.3(15)
C63 Si11 N6 U3 -97.1(14)
C63 Si11 N6 Si12 77.9(16)
C64 Si12 N6 U3 129.8(13)
C64 Si12 N6 Si11 -44.1(15)
C65 Si12 N6 U3 -107.5(14)
C65 Si12 N6 Si11 78.6(14)
C66 Si12 N6 U3 12.9(16)
C66 Si12 N6 Si11 -161.0(12)
C71 Si13 N7 U3 -7.2(18)
C71 Si13 N7 Si14 165.6(12)
C72 Si13 N7 U3 -127.4(17)
C72 Si13 N7 Si14 45.4(18)
C73 Si13 N7 U3 109.7(16)
C73 Si13 N7 Si14 -77.5(16)
C74 Si14 N7 U3 99.1(10)
C74 Si14 N7 Si13 -75.0(14)
C75 Si14 N7 U3 -135.9(10)
C75 Si14 N7 Si13 50.0(15)
C76 Si14 N7 U3 -18.6(13)
C76 Si14 N7 Si13 167.3(11)
C81 Si15 N8 U3 -35.1(15)
C81 Si15 N8 Si16 157.2(12)
C82 Si15 N8 U3 88.1(14)
C82 Si15 N8 Si16 -79.7(15)
C83 Si15 N8 U3 -147.3(13)
C83 Si15 N8 Si16 44.9(16)
C84 Si16 N8 U3 -7.6(15)
C84 Si16 N8 Si15 160.9(13)
C84 Si16 C86 O4 54.5(18)
C84 Si16 C86 C87 -121(3)
C85 Si16 N8 U3 -134.5(14)
C85 Si16 N8 Si15 34.0(18)
C85 Si16 C86 O4 170.9(16)
C85 Si16 C86 C87 -5(3)
C86 Si16 N8 U3 102.9(11)
C86 Si16 N8 Si15 -88.6(13)
C91 Si17 N9 U4 -27.8(15)
C91 Si17 N9 Si18 162.4(15)
C92 Si17 N9 U4 91.2(13)
C92 Si17 N9 Si18 -78.6(16)
C93 Si17 N9 U4 -144.3(14)
C93 Si17 N9 Si18 45.9(19)
C94 Si18 N9 U4 -102.8(12)
C94 Si18 N9 Si17 67.1(16)
C95 Si18 N9 U4 132.0(10)
C95 Si18 N9 Si17 -58.1(16)
C96 Si18 N9 U4 15.5(12)
C96 Si18 N9 Si17 -174.6(12)
C101 Si19 N10 U4 -22.1(15)
C101 Si19 N10 Si20 159.4(14)
C102 Si19 N10 U4 99.0(15)
C102 Si19 N10 Si20 -79.5(18)
C103 Si19 N10 U4 -137.8(13)
C103 Si19 N10 Si20 43.7(18)
C104 Si20 N10 U4 -127(2)
C104 Si20 N10 Si19 52(2)
C105 Si20 N10 U4 109.3(17)
C105 Si20 N10 Si19 -72.3(19)
C106 Si20 N10 U4 -5.9(17)
C106 Si20 N10 Si19 172.6(14)

loop_
_exptl_oxdiff_crystal_face_indexfrac_h
_exptl_oxdiff_crystal_face_indexfrac_k
_exptl_oxdiff_crystal_face_indexfrac_l
_exptl_oxdiff_crystal_face_x
_exptl_oxdiff_crystal_face_y
_exptl_oxdiff_crystal_face_z
0.0004 -0.9997 0.0003 0.0089 0.0220 0.0274
-0.0004 0.9997 -0.0003 -0.0089 -0.0220 -0.0274
0.0002 -0.0003 0.9997 -0.0245 0.0227 -0.0112
-0.0002 0.0003 -0.9997 0.0245 -0.0227 0.0112
-0.9991 -2.0010 1.0008 -0.0384 0.0443 0.0740
-2.0003 -0.0024 -0.9989 -0.0390 -0.0675 0.0719
2.0003 0.0024 0.9989 0.0390 0.0675 -0.0719
-0.9993 -2.0007 0.0011 -0.0139 0.0216 0.0851
7.9894 19.0102 -18.0047 0.5258 -0.6477 -0.5622
-0.9997 -2.0000 -1.9984 0.0351 -0.0237 0.1075

loop_
_twin_individual_id
_twin_individual_mass_fraction_refined
_oxdiff_twin_reflns_isolated
_oxdiff_twin_reflns_overlapped
_twin_individual_twin_lattice_type
_twin_individual_twin_matrix_11
_twin_individual_twin_matrix_12
_twin_individual_twin_matrix_13
_twin_individual_twin_matrix_21
_twin_individual_twin_matrix_22
_twin_individual_twin_matrix_23
_twin_individual_twin_matrix_31
_twin_individual_twin_matrix_32
_twin_individual_twin_matrix_33
1 0.6313(15) 27330 49370 ref 1.0000 0.0000 0.0000 0.0000 1.0000 0.0000 0.0000 0.0000 1.0000
2 0.3687(15) 0 49370 nmt -0.9997 -0.0520 -0.0010 -0.0160 0.9999 0.0017 0.0029 -0.0368 -0.9984
